data_4344132
loop_
_publ_author_name
'Niewa, R.'
'Zherebtsov, D.'
'Hu, Z.'

_publ_section_title
;
 Polymorphism of heptalithium nitridovanadate(V) Li7 (V N4)
;
_journal_name_full 'Inorganic Chemistry'
_journal_page_first 2538
_journal_page_last 2544
_journal_volume 42
_journal_year 2003
_chemical_formula_sum 'Li7 N4 V'
_chemical_name_systematic 'Li7 (V N4)'
_space_group_IT_number 137
_symmetry_space_group_name_Hall '-P 4ac 2a'
_symmetry_space_group_name_H-M 'P 42/n m c :2'
_cell_angle_alpha 90
_cell_angle_beta 90
_cell_angle_gamma 90
_cell_formula_units_Z 2
_cell_length_a 6.7575
_cell_length_b 6.7575
_cell_length_c 4.8818
_cell_volume 222.922
_citation_journal_id_ASTM INOCAJ
_cod_data_source_file Niewa_INOCAJ_2003_1838.cif
_cod_data_source_block Li7N4V1
_cod_original_cell_volume 222.9216
_cod_original_formula_sum 'Li7 N4 V1'
_cod_database_code 4344132

loop_
_symmetry_equiv_pos_as_xyz
x,y,z
-y+1/2,x,z+1/2
-x+1/2,-y+1/2,z
y,-x+1/2,z+1/2
x+1/2,-y,-z
y+1/2,x+1/2,-z+1/2
-x,y+1/2,-z
-y,-x,-z+1/2
-x,-y,-z
y-1/2,-x,-z-1/2
x-1/2,y-1/2,-z
-y,x-1/2,-z-1/2
-x-1/2,y,z
-y-1/2,-x-1/2,z-1/2
x,-y-1/2,z
y,x,z-1/2

loop_
_atom_site_label
_atom_site_type_symbol
_atom_site_fract_x
_atom_site_fract_y
_atom_site_fract_z
_atom_site_occupancy
_atom_site_U_iso_or_equiv
N1 N-3 0.75 0.4761 0.5383 1 0.0
Li3 Li+1 0.25 0.75 0.75 1 0.0
Li2 Li+1 0.75 0.75 0.838 1 0.0
Li1 Li+1 0.9867 0.0133 0.25 1 0.0
V1 V+5 0.75 0.25 0.75 1 0.0
